data_1508793
loop_
_publ_author_name
'Huang, Liping'
'Liu, Yang'
'Xie, Fuchun'
'Hu, Youhong'

_publ_section_title
;
 An organic molecule modulated chemoselective cyclization of alkynyl
 nitriles tethered to 2-alkyl substituted chromones with multireactive
 sites.
;
_journal_issue 24
_journal_name_full 'Organic letters'
_journal_page_first 6122
_journal_page_last 6125
_journal_paper_doi 10.1021/ol302964x
_journal_volume 14
_journal_year 2012
_chemical_formula_sum 'C16 H13 N O2'
_chemical_formula_weight 251.27
_chemical_name_systematic
; 
 ? 
;
_space_group_IT_number 14
_symmetry_cell_setting monoclinic
_symmetry_space_group_name_Hall '-P 2yn'
_symmetry_space_group_name_H-M 'P 1 21/n 1'
_atom_sites_solution_hydrogens geom
_atom_sites_solution_primary direct
_atom_sites_solution_secondary difmap
_audit_creation_method SHELXL-97
_cell_angle_alpha 90.00
_cell_angle_beta 90.956(2)
_cell_angle_gamma 90.00
_cell_formula_units_Z 4
_cell_length_a 8.1820(8)
_cell_length_b 10.6061(11)
_cell_length_c 13.7522(14)
_cell_measurement_reflns_used 1758
_cell_measurement_temperature 293(2)
_cell_measurement_theta_max 52.511
_cell_measurement_theta_min 4.850
_cell_volume 1193.2(2)
_computing_cell_refinement 'Bruker SMART'
_computing_data_collection 'Bruker SMART'
_computing_data_reduction 'Bruker SHELXTL'
_computing_molecular_graphics 'Bruker SHELXTL'
_computing_publication_material 'Bruker SHELXTL'
_computing_structure_refinement 'SHELXL-97 (Sheldrick, 1997)'
_computing_structure_solution 'SHELXS-97 (Sheldrick, 1990)'
_diffrn_ambient_temperature 293(2)
_diffrn_measured_fraction_theta_full 1.000
_diffrn_measured_fraction_theta_max 1.000
_diffrn_measurement_device_type 'CCD area detector'
_diffrn_measurement_method 'phi and omega scans'
_diffrn_radiation_monochromator graphite
_diffrn_radiation_source 'fine-focus sealed tube'
_diffrn_radiation_type MoK\a
_diffrn_radiation_wavelength 0.71073
_diffrn_reflns_av_R_equivalents 0.0511
_diffrn_reflns_av_sigmaI/netI 0.0476
_diffrn_reflns_limit_h_max 8
_diffrn_reflns_limit_h_min -9
_diffrn_reflns_limit_k_max 12
_diffrn_reflns_limit_k_min -10
_diffrn_reflns_limit_l_max 16
_diffrn_reflns_limit_l_min -15
_diffrn_reflns_number 6136
_diffrn_reflns_theta_full 25.50
_diffrn_reflns_theta_max 25.50
_diffrn_reflns_theta_min 2.43
_exptl_absorpt_coefficient_mu 0.093
_exptl_absorpt_correction_T_max 1.00000
_exptl_absorpt_correction_T_min 0.48773
_exptl_absorpt_correction_type empirical
_exptl_absorpt_process_details sadabs
_exptl_crystal_colour brown
_exptl_crystal_density_diffrn 1.399
_exptl_crystal_density_method 'not measured'
_exptl_crystal_description prismatic
_exptl_crystal_F_000 528
_exptl_crystal_size_max 0.250
_exptl_crystal_size_mid 0.245
_exptl_crystal_size_min 0.143
_refine_diff_density_max 0.166
_refine_diff_density_min -0.172
_refine_diff_density_rms 0.048
_refine_ls_extinction_coef 0.009(2)
_refine_ls_extinction_expression Fc^*^=kFc[1+0.001xFc^2^\l^3^/sin(2\q)]^-1/4^
_refine_ls_extinction_method SHELXL
_refine_ls_goodness_of_fit_ref 0.912
_refine_ls_hydrogen_treatment constr
_refine_ls_matrix_type full
_refine_ls_number_parameters 173
_refine_ls_number_reflns 2216
_refine_ls_number_restraints 0
_refine_ls_restrained_S_all 0.912
_refine_ls_R_factor_all 0.0560
_refine_ls_R_factor_gt 0.0415
_refine_ls_shift/su_max 0.000
_refine_ls_shift/su_mean 0.000
_refine_ls_structure_factor_coef Fsqd
_refine_ls_weighting_details 'calc w=1/[\s^2^(Fo^2^)+(0.0583P)^2^+0.0000P] where P=(Fo^2^+2Fc^2^)/3'
_refine_ls_weighting_scheme calc
_refine_ls_wR_factor_gt 0.0978
_refine_ls_wR_factor_ref 0.1029
_reflns_number_gt 1551
_reflns_number_total 2216
_reflns_threshold_expression >2sigma(I)
_cod_data_source_file ol302964x_si_001.cif
_cod_data_source_block cd201406
_cod_depositor_comments
;
The following automatic conversions were performed:

'_symmetry_cell_setting' value 'Monoclinic' changed to 'monoclinic'
according to /home/saulius/struct/CIF-dictionaries/cif_core.dic
dictionary named 'cif_core.dic' version 2.4.2 from 2011-04-26.

Automatic conversion script
Id: cif_fix_values 1891 2012-01-12 08:04:46Z andrius 
;
_cod_original_sg_symbol_H-M P2(1)/n
_cod_database_code 1508793

loop_
_symmetry_equiv_pos_as_xyz
'x, y, z'
'-x+1/2, y+1/2, -z+1/2'
'-x, -y, -z'
'x-1/2, -y-1/2, z-1/2'

loop_
_atom_site_label
_atom_site_type_symbol
_atom_site_fract_x
_atom_site_fract_y
_atom_site_fract_z
_atom_site_U_iso_or_equiv
_atom_site_adp_type
_atom_site_occupancy
_atom_site_symmetry_multiplicity
_atom_site_calc_flag
_atom_site_refinement_flags
N1 N 0.43650(15) 0.59149(12) -0.16683(9) 0.0607(4) Uani 1 1 d .
H1A H 0.3472 0.5922 -0.2007 0.073 Uiso 1 1 calc R
H1B H 0.5134 0.5398 -0.1812 0.073 Uiso 1 1 calc R
O1 O 0.64481(13) 0.93192(10) 0.20246(8) 0.0642(4) Uani 1 1 d .
O2 O 0.22894(11) 0.91482(9) 0.03265(7) 0.0479(3) Uani 1 1 d .
C1 C 0.52273(17) 0.92686(12) 0.14856(10) 0.0415(4) Uani 1 1 d .
C2 C 0.38191(16) 1.00948(12) 0.16500(10) 0.0392(3) Uani 1 1 d .
C3 C 0.38355(19) 1.09919(14) 0.23921(10) 0.0502(4) Uani 1 1 d .
H3 H 0.4776 1.1098 0.2772 0.060 Uiso 1 1 calc R
C4 C 0.2494(2) 1.17169(15) 0.25691(11) 0.0564(4) Uani 1 1 d .
H4 H 0.2526 1.2312 0.3065 0.068 Uiso 1 1 calc R
C5 C 0.1088(2) 1.15648(14) 0.20099(12) 0.0562(4) Uani 1 1 d .
H5 H 0.0172 1.2053 0.2138 0.067 Uiso 1 1 calc R
C6 C 0.10321(18) 1.07003(14) 0.12686(11) 0.0518(4) Uani 1 1 d .
H6 H 0.0085 1.0598 0.0894 0.062 Uiso 1 1 calc R
C7 C 0.24058(16) 0.99832(13) 0.10856(10) 0.0411(4) Uani 1 1 d .
C8 C 0.35944(16) 0.83762(12) 0.01237(10) 0.0391(4) Uani 1 1 d .
C9 C 0.50453(15) 0.83983(12) 0.06824(9) 0.0376(3) Uani 1 1 d .
C10 C 0.62513(16) 0.75166(13) 0.04151(10) 0.0405(4) Uani 1 1 d .
C11 C 0.60243(16) 0.67070(13) -0.03513(10) 0.0421(4) Uani 1 1 d .
C12 C 0.45614(17) 0.67184(13) -0.09090(10) 0.0434(4) Uani 1 1 d .
C13 C 0.33472(16) 0.75720(13) -0.06507(10) 0.0444(4) Uani 1 1 d .
H13 H 0.2367 0.7598 -0.1003 0.053 Uiso 1 1 calc R
C14 C 0.78961(17) 0.73016(15) 0.08963(11) 0.0539(4) Uani 1 1 d .
H14A H 0.7775 0.7061 0.1572 0.065 Uiso 1 1 calc R
H14B H 0.8563 0.8056 0.0867 0.065 Uiso 1 1 calc R
C15 C 0.8656(2) 0.62377(18) 0.03176(13) 0.0702(5) Uani 1 1 d .
H15A H 0.8881 0.5523 0.0739 0.084 Uiso 1 1 calc R
H15B H 0.9678 0.6516 0.0042 0.084 Uiso 1 1 calc R
C16 C 0.74598(18) 0.58547(14) -0.04933(12) 0.0523(4) Uani 1 1 d .
H16A H 0.7934 0.5984 -0.1127 0.063 Uiso 1 1 calc R
H16B H 0.7146 0.4977 -0.0431 0.063 Uiso 1 1 calc R

loop_
_atom_site_aniso_label
_atom_site_aniso_U_11
_atom_site_aniso_U_22
_atom_site_aniso_U_33
_atom_site_aniso_U_23
_atom_site_aniso_U_13
_atom_site_aniso_U_12
N1 0.0553(8) 0.0684(9) 0.0578(9) -0.0218(7) -0.0171(7) 0.0115(7)
O1 0.0527(7) 0.0760(8) 0.0630(7) -0.0200(6) -0.0291(5) 0.0163(6)
O2 0.0370(6) 0.0585(7) 0.0479(6) -0.0115(5) -0.0110(4) 0.0108(5)
C1 0.0396(8) 0.0458(8) 0.0386(8) 0.0026(7) -0.0083(6) 0.0007(7)
C2 0.0401(8) 0.0413(8) 0.0360(8) 0.0035(6) -0.0024(6) 0.0001(6)
C3 0.0530(9) 0.0552(9) 0.0420(9) -0.0027(7) -0.0087(7) -0.0001(8)
C4 0.0654(11) 0.0557(10) 0.0481(10) -0.0111(8) 0.0003(8) 0.0111(8)
C5 0.0532(10) 0.0594(10) 0.0561(10) -0.0037(8) 0.0018(8) 0.0147(8)
C6 0.0416(9) 0.0610(10) 0.0526(10) -0.0027(8) -0.0061(7) 0.0086(8)
C7 0.0409(8) 0.0449(8) 0.0374(8) 0.0004(7) -0.0034(6) 0.0025(7)
C8 0.0333(8) 0.0440(8) 0.0399(8) 0.0035(6) -0.0040(6) 0.0047(6)
C9 0.0351(7) 0.0430(8) 0.0346(8) 0.0040(6) -0.0051(6) 0.0018(6)
C10 0.0371(8) 0.0445(8) 0.0397(8) 0.0038(7) -0.0056(6) 0.0037(6)
C11 0.0413(8) 0.0460(9) 0.0390(8) 0.0032(7) -0.0032(6) 0.0040(7)
C12 0.0448(8) 0.0459(9) 0.0392(8) -0.0019(7) -0.0051(6) -0.0002(7)
C13 0.0355(8) 0.0531(9) 0.0443(9) -0.0031(7) -0.0120(6) 0.0016(7)
C14 0.0434(9) 0.0637(10) 0.0542(10) -0.0051(8) -0.0137(7) 0.0132(8)
C15 0.0534(10) 0.0863(13) 0.0703(12) -0.0174(10) -0.0162(8) 0.0260(9)
C16 0.0517(9) 0.0526(10) 0.0524(10) -0.0028(7) -0.0030(7) 0.0130(7)

loop_
_atom_type_symbol
_atom_type_description
_atom_type_scat_dispersion_real
_atom_type_scat_dispersion_imag
_atom_type_scat_source
C C 0.0033 0.0016 'International Tables Vol C Tables 4.2.6.8 and 6.1.1.4'
H H 0.0000 0.0000 'International Tables Vol C Tables 4.2.6.8 and 6.1.1.4'
N N 0.0061 0.0033 'International Tables Vol C Tables 4.2.6.8 and 6.1.1.4'
O O 0.0106 0.0060 'International Tables Vol C Tables 4.2.6.8 and 6.1.1.4'

loop_
_geom_angle_atom_site_label_1
_geom_angle_atom_site_label_2
_geom_angle_atom_site_label_3
_geom_angle
C12 N1 H1A 120.0
C12 N1 H1B 120.0
H1A N1 H1B 120.0
C7 O2 C8 119.59(10)
O1 C1 C9 123.95(13)
O1 C1 C2 120.71(12)
C9 C1 C2 115.32(11)
C7 C2 C3 117.73(13)
C7 C2 C1 120.80(12)
C3 C2 C1 121.45(12)
C4 C3 C2 121.10(14)
C4 C3 H3 119.5
C2 C3 H3 119.5
C3 C4 C5 119.94(14)
C3 C4 H4 120.0
C5 C4 H4 120.0
C6 C5 C4 120.57(14)
C6 C5 H5 119.7
C4 C5 H5 119.7
C5 C6 C7 119.06(14)
C5 C6 H6 120.5
C7 C6 H6 120.5
O2 C7 C6 116.57(12)
O2 C7 C2 121.86(12)
C6 C7 C2 121.57(13)
C13 C8 O2 114.86(11)
C13 C8 C9 123.08(12)
O2 C8 C9 122.05(12)
C8 C9 C10 115.77(12)
C8 C9 C1 120.30(12)
C10 C9 C1 123.93(12)
C11 C10 C9 121.93(12)
C11 C10 C14 110.58(12)
C9 C10 C14 127.48(12)
C10 C11 C12 121.05(13)
C10 C11 C16 112.47(12)
C12 C11 C16 126.48(13)
N1 C12 C13 121.92(12)
N1 C12 C11 120.14(13)
C13 C12 C11 117.95(12)
C8 C13 C12 120.21(12)
C8 C13 H13 119.9
C12 C13 H13 119.9
C10 C14 C15 104.64(12)
C10 C14 H14A 110.8
C15 C14 H14A 110.8
C10 C14 H14B 110.8
C15 C14 H14B 110.8
H14A C14 H14B 108.9
C14 C15 C16 108.48(12)
C14 C15 H15A 110.0
C16 C15 H15A 110.0
C14 C15 H15B 110.0
C16 C15 H15B 110.0
H15A C15 H15B 108.4
C11 C16 C15 103.83(12)
C11 C16 H16A 111.0
C15 C16 H16A 111.0
C11 C16 H16B 111.0
C15 C16 H16B 111.0
H16A C16 H16B 109.0

loop_
_geom_bond_atom_site_label_1
_geom_bond_atom_site_label_2
_geom_bond_distance
N1 C12 1.3553(17)
N1 H1A 0.8600
N1 H1B 0.8600
O1 C1 1.2350(16)
O2 C7 1.3712(16)
O2 C8 1.3777(16)
C1 C9 1.4453(18)
C1 C2 1.4681(18)
C2 C7 1.3870(19)
C2 C3 1.3952(19)
C3 C4 1.366(2)
C3 H3 0.9300
C4 C5 1.382(2)
C4 H4 0.9300
C5 C6 1.371(2)
C5 H5 0.9300
C6 C7 1.3836(19)
C6 H6 0.9300
C8 C13 1.3768(18)
C8 C9 1.4034(17)
C9 C10 1.4126(18)
C10 C11 1.3698(18)
C10 C14 1.5070(18)
C11 C12 1.4108(18)
C11 C16 1.4974(19)
C12 C13 1.3945(19)
C13 H13 0.9300
C14 C15 1.520(2)
C14 H14A 0.9700
C14 H14B 0.9700
C15 C16 1.527(2)
C15 H15A 0.9700
C15 H15B 0.9700
C16 H16A 0.9700
C16 H16B 0.9700

loop_
_geom_hbond_atom_site_label_D
_geom_hbond_atom_site_label_H
_geom_hbond_atom_site_label_A
_geom_hbond_distance_DH
_geom_hbond_distance_HA
_geom_hbond_distance_DA
_geom_hbond_angle_DHA
_geom_hbond_site_symmetry_A
N1 H1A O1 0.86 2.12 2.9742(15) 170.2 4_575

loop_
_geom_torsion_atom_site_label_1
_geom_torsion_atom_site_label_2
_geom_torsion_atom_site_label_3
_geom_torsion_atom_site_label_4
_geom_torsion
O1 C1 C2 C7 -175.76(14)
C9 C1 C2 C7 2.66(19)
O1 C1 C2 C3 2.5(2)
C9 C1 C2 C3 -179.12(12)
C7 C2 C3 C4 1.3(2)
C1 C2 C3 C4 -176.94(13)
C2 C3 C4 C5 0.2(2)
C3 C4 C5 C6 -0.8(2)
C4 C5 C6 C7 -0.2(2)
C8 O2 C7 C6 -177.95(12)
C8 O2 C7 C2 1.29(19)
C5 C6 C7 O2 -179.01(13)
C5 C6 C7 C2 1.7(2)
C3 C2 C7 O2 178.50(12)
C1 C2 C7 O2 -3.2(2)
C3 C2 C7 C6 -2.3(2)
C1 C2 C7 C6 175.98(13)
C7 O2 C8 C13 179.83(11)
C7 O2 C8 C9 1.11(19)
C13 C8 C9 C10 -1.2(2)
O2 C8 C9 C10 177.36(12)
C13 C8 C9 C1 179.88(13)
O2 C8 C9 C1 -1.5(2)
O1 C1 C9 C8 177.99(13)
C2 C1 C9 C8 -0.37(19)
O1 C1 C9 C10 -0.8(2)
C2 C1 C9 C10 -179.14(12)
C8 C9 C10 C11 1.02(19)
C1 C9 C10 C11 179.85(13)
C8 C9 C10 C14 -178.20(14)
C1 C9 C10 C14 0.6(2)
C9 C10 C11 C12 -0.2(2)
C14 C10 C11 C12 179.18(13)
C9 C10 C11 C16 -179.61(12)
C14 C10 C11 C16 -0.26(18)
C10 C11 C12 N1 179.58(13)
C16 C11 C12 N1 -1.1(2)
C10 C11 C12 C13 -0.5(2)
C16 C11 C12 C13 178.81(14)
O2 C8 C13 C12 -178.12(12)
C9 C8 C13 C12 0.6(2)
N1 C12 C13 C8 -179.79(13)
C11 C12 C13 C8 0.3(2)
C11 C10 C14 C15 -0.12(18)
C9 C10 C14 C15 179.18(15)
C10 C14 C15 C16 0.44(19)
C10 C11 C16 C15 0.52(18)
C12 C11 C16 C15 -178.89(15)
C14 C15 C16 C11 -0.57(18)

loop_
_cod_related_entry_id
_cod_related_entry_code
_cod_related_entry_database
1 30652076 ChemSpider
